data_7021942
loop_
_publ_author_name
'Malik, Mohammad Azad'
'O'Brien, Paul'
'Tuna, Floriana'
'Pritchard, Robin'
'Buchweishaija, Joseph'
'Kimambo, Elianaso'
'Mubofu, Egid B.'

_publ_section_title
;
 The synthesis, spectroscopy and X-ray single crystal structure of
 catena-[(\m-anacardato)-copper(ii)bipyridine][Cu2{(\m-O2CC6H3(o-OH)(o-C15H31)}4(NC5H5)2].
;
_journal_issue 40
_journal_name_full 'Dalton transactions (Cambridge, England : 2003)'
_journal_page_first 14438
_journal_page_last 14444
_journal_paper_doi 10.1039/c3dt51634b
_journal_volume 42
_journal_year 2013
_chemical_compound_source 'synthesis as described'
_chemical_formula_moiety 'C98 H150 Cu2 N2 O12'
_chemical_formula_sum 'C98 H150 Cu2 N2 O12'
_chemical_formula_weight 1675.28
_chemical_name_systematic
;
?
;
_space_group_IT_number 2
_symmetry_cell_setting triclinic
_symmetry_Int_Tables_number 2
_symmetry_space_group_name_Hall '-P 1'
_symmetry_space_group_name_H-M 'P -1'
_atom_sites_solution_hydrogens geom
_atom_sites_solution_primary direct
_atom_sites_solution_secondary difmap
_audit_conform_dict_location ftp://ftp.iucr.org/pub/cif_core.dic
_audit_conform_dict_name cif_core.dic
_audit_conform_dict_version 2.4
_audit_creation_date 2010-12-02T10:06:26-00:00
_audit_creation_method 'WinGX routine CIF_UPDATE'
_cell_angle_alpha 94.023(2)
_cell_angle_beta 92.903(2)
_cell_angle_gamma 104.049(2)
_cell_formula_units_Z 1
_cell_length_a 10.8423(5)
_cell_length_b 11.7031(7)
_cell_length_c 19.1273(13)
_cell_measurement_reflns_used 5033
_cell_measurement_temperature 100(2)
_cell_measurement_theta_max 26
_cell_measurement_theta_min 2
_cell_measurement_wavelength 0.71073
_cell_volume 2342.9(2)
_computing_cell_refinement 'HKL Scalepack (Otwinowski & Minor 1997)'
_computing_data_collection 'Collect (Nonius BV, 1997-2000)'
_computing_data_reduction 'HKL Denzo and Scalepack (Otwinowski & Minor 1997)'
_computing_molecular_graphics 'Ortep-3 for Windows (Farrugia, 1997)'
_computing_publication_material 'WinGX publication routines (Farrugia, 1999)'
_computing_structure_refinement 'SHELXL-97 (Sheldrick, 2008)'
_computing_structure_solution 'SIR92 (Giacovazzo et al, 1993)'
_diffrn_ambient_temperature 100(2)
_diffrn_detector 'CCD plate'
_diffrn_detector_area_resol_mean 9
_diffrn_measured_fraction_theta_full 0.854
_diffrn_measured_fraction_theta_max 0.854
_diffrn_measurement_device '95mm CCD camera on \k-goniostat'
_diffrn_measurement_device_type KappaCCD
_diffrn_measurement_method 'CCD rotation images, thick slices'
_diffrn_orient_matrix_type 'by Nonius Collect from scalepack cell'
_diffrn_orient_matrix_UB_11 -0.210545E-1
_diffrn_orient_matrix_UB_12 0.377565E-1
_diffrn_orient_matrix_UB_13 -0.428515E-1
_diffrn_orient_matrix_UB_21 -0.63477E-1
_diffrn_orient_matrix_UB_22 0.326922E-1
_diffrn_orient_matrix_UB_23 0.258347E-1
_diffrn_orient_matrix_UB_31 0.679053E-1
_diffrn_orient_matrix_UB_32 0.729434E-1
_diffrn_orient_matrix_UB_33 0.160212E-1
_diffrn_radiation_monochromator graphite
_diffrn_radiation_probe x-ray
_diffrn_radiation_type MoK\a
_diffrn_radiation_wavelength 0.71073
_diffrn_reflns_av_R_equivalents 0.1084
_diffrn_reflns_av_unetI/netI 0.1421
_diffrn_reflns_limit_h_max 13
_diffrn_reflns_limit_h_min -13
_diffrn_reflns_limit_k_max 14
_diffrn_reflns_limit_k_min -14
_diffrn_reflns_limit_l_max 23
_diffrn_reflns_limit_l_min -23
_diffrn_reflns_number 11603
_diffrn_reflns_reduction_process
;
Scaled and merged with Sortav
R.H. Blessing, (1987) Cryst. Rev. 1, 3-58
R.H. Blessing, (1989) J. Appl. Cryst. 22, 396-397
;
_diffrn_reflns_theta_full 25.4
_diffrn_reflns_theta_max 25.4
_diffrn_reflns_theta_min 2.96
_diffrn_source 'Enraf Nonius FR590'
_exptl_absorpt_coefficient_mu 0.513
_exptl_absorpt_correction_T_max 0.9601
_exptl_absorpt_correction_T_min 0.8825
_exptl_absorpt_correction_type multi-scan
_exptl_absorpt_process_details
;
Blessing, R. H. (1995) Acta Cryst., A51, 33-38.
;
_exptl_crystal_colour green
_exptl_crystal_density_diffrn 1.187
_exptl_crystal_density_method 'not measured'
_exptl_crystal_description plate
_exptl_crystal_F_000 906
_exptl_crystal_size_max 0.25
_exptl_crystal_size_mid 0.2
_exptl_crystal_size_min 0.08
_refine_diff_density_max 0.577
_refine_diff_density_min -1.104
_refine_diff_density_rms 0.082
_refine_ls_extinction_method none
_refine_ls_goodness_of_fit_ref 1.135
_refine_ls_hydrogen_treatment constr
_refine_ls_matrix_type full
_refine_ls_number_parameters 513
_refine_ls_number_reflns 7365
_refine_ls_number_restraints 316
_refine_ls_restrained_S_all 1.112
_refine_ls_R_factor_all 0.19
_refine_ls_R_factor_gt 0.1002
_refine_ls_shift/su_max 0
_refine_ls_shift/su_mean 0
_refine_ls_structure_factor_coef Fsqd
_refine_ls_weighting_details 'calc w=1/[\s^2^(Fo^2^)+(0.0508P)^2^+5.2906P] where P=(Fo^2^+2Fc^2^)/3'
_refine_ls_weighting_scheme calc
_refine_ls_wR_factor_gt 0.2138
_refine_ls_wR_factor_ref 0.2704
_reflns_number_gt 3727
_reflns_number_total 7365
_reflns_threshold_expression >2\s(I)
_cod_data_source_file c3dt51634b.txt
_cod_data_source_block robin
_cod_database_code 7021942

loop_
_symmetry_equiv_pos_as_xyz
'x, y, z'
'-x, -y, -z'

loop_
_atom_site_label
_atom_site_type_symbol
_atom_site_fract_x
_atom_site_fract_y
_atom_site_fract_z
_atom_site_U_iso_or_equiv
_atom_site_adp_type
_atom_site_occupancy
_atom_site_symmetry_multiplicity
_atom_site_calc_flag
_atom_site_refinement_flags
_atom_site_disorder_assembly
_atom_site_disorder_group
C1 C 0.2233(7) 0.1041(7) 0.4693(4) 0.062(2) Uani 1 1 d U . .
C2 C 0.3537(6) 0.1686(5) 0.4494(4) 0.0534(18) Uani 1 1 d U . .
C3 C 0.3874(6) 0.2925(6) 0.4583(5) 0.064(2) Uani 1 1 d U . .
C4 C 0.5066(6) 0.3576(6) 0.4417(5) 0.068(2) Uani 1 1 d U . .
H4 H 0.529 0.4414 0.4493 0.082 Uiso 1 1 calc R . .
C5 C 0.5900(7) 0.2996(6) 0.4144(5) 0.068(2) Uani 1 1 d U . .
H5 H 0.6705 0.3436 0.402 0.082 Uiso 1 1 calc R . .
C6 C 0.5590(6) 0.1754(6) 0.4043(5) 0.066(2) Uani 1 1 d U . .
H6 H 0.6184 0.1367 0.3847 0.079 Uiso 1 1 calc R . .
C7 C 0.4429(6) 0.1087(6) 0.4225(4) 0.061(2) Uani 1 1 d U . .
C8 C 0.4139(6) -0.0264(6) 0.4106(4) 0.062(2) Uani 1 1 d U . .
H8A H 0.394 -0.0602 0.4559 0.074 Uiso 1 1 calc R . .
H8B H 0.3369 -0.0544 0.378 0.074 Uiso 1 1 calc R . .
C9 C 0.5218(7) -0.0743(6) 0.3807(4) 0.065(2) Uani 1 1 d U . .
H9A H 0.542 -0.0426 0.3348 0.078 Uiso 1 1 calc R . .
H9B H 0.5993 -0.0486 0.4131 0.078 Uiso 1 1 calc R . .
C10 C 0.4807(7) -0.2089(6) 0.3714(5) 0.069(2) Uani 1 1 d U . .
H10A H 0.3975 -0.2333 0.3438 0.083 Uiso 1 1 calc R . .
H10B H 0.4687 -0.2395 0.4182 0.083 Uiso 1 1 calc R . .
C11 C 0.5768(7) -0.2657(7) 0.3342(5) 0.079(3) Uani 1 1 d U . .
H11A H 0.5922 -0.2331 0.2882 0.095 Uiso 1 1 calc R . .
H11B H 0.6589 -0.2457 0.3629 0.095 Uiso 1 1 calc R . .
C12 C 0.5288(9) -0.3967(8) 0.3234(6) 0.099(3) Uani 1 1 d U . .
H12A H 0.4458 -0.4157 0.2955 0.119 Uiso 1 1 calc R . .
H12B H 0.5138 -0.4283 0.3697 0.119 Uiso 1 1 calc R . .
C13 C 0.6187(11) -0.4591(9) 0.2860(6) 0.109(3) Uani 1 1 d U . .
H13A H 0.7062 -0.4272 0.3079 0.131 Uiso 1 1 calc R . .
H13B H 0.5932 -0.5443 0.2933 0.131 Uiso 1 1 calc R . .
C14 C 0.6203(9) -0.4461(9) 0.2098(7) 0.108(4) Uani 1 1 d U . .
H14A H 0.661 -0.3627 0.2029 0.13 Uiso 1 1 calc R . .
H14B H 0.5312 -0.4633 0.1897 0.13 Uiso 1 1 calc R . .
C15 C 0.6901(11) -0.5255(10) 0.1681(8) 0.130(4) Uani 1 1 d U A .
H15A H 0.7769 -0.5137 0.1908 0.156 Uiso 1 1 calc R . .
H15B H 0.6447 -0.6091 0.1714 0.156 Uiso 1 1 calc R . .
C16 C 0.7016(15) -0.5045(12) 0.0913(9) 0.171(6) Uani 1 1 d DU . .
H16A H 0.7653 -0.4285 0.089 0.205 Uiso 0.69(2) 1 calc PR A 1
H16B H 0.6187 -0.4935 0.0728 0.205 Uiso 0.69(2) 1 calc PR A 1
H16C H 0.7457 -0.4225 0.0832 0.205 Uiso 0.31(2) 1 d PR A 2
H16D H 0.6189 -0.5293 0.0632 0.205 Uiso 0.31(2) 1 d PR A 2
C17 C 0.7385(15) -0.5968(15) 0.0399(10) 0.123(7) Uiso 0.69(2) 1 d PD A 1
H17A H 0.675 -0.6736 0.0391 0.147 Uiso 0.69(2) 1 calc PR A 1
H17B H 0.7396 -0.5704 -0.0082 0.147 Uiso 0.69(2) 1 calc PR A 1
C18 C 0.8685(14) -0.6109(14) 0.0632(10) 0.108(6) Uiso 0.69(2) 1 d PD A 1
H18A H 0.8664 -0.6417 0.1101 0.13 Uiso 0.69(2) 1 calc PR A 1
H18B H 0.9314 -0.5332 0.0666 0.13 Uiso 0.69(2) 1 calc PR A 1
C19 C 0.9094(13) -0.7010(11) 0.0072(8) 0.138(5) Uani 1 1 d DU . .
H19A H 0.8417 -0.7755 -0.0001 0.166 Uiso 0.69(2) 1 calc PR A 1
H19B H 0.9205 -0.666 -0.0384 0.166 Uiso 0.69(2) 1 calc PR A 1
H19C H 0.8455 -0.776 0.0116 0.166 Uiso 0.31(2) 1 d PR A 2
H19D H 0.9195 -0.698 -0.0438 0.166 Uiso 0.31(2) 1 d PR A 2
C17B C 0.785(5) -0.601(4) 0.091(3) 0.18(2) Uiso 0.31(2) 1 d PD A 2
H17C H 0.8535 -0.58 0.1291 0.221 Uiso 0.31(2) 1 calc PR A 2
H17D H 0.731 -0.6804 0.0965 0.221 Uiso 0.31(2) 1 calc PR A 2
C18B C 0.841(5) -0.598(4) 0.020(3) 0.18(2) Uiso 0.31(2) 1 d PD A 2
H18C H 0.9031 -0.5214 0.0181 0.211 Uiso 0.31(2) 1 calc PR A 2
H18D H 0.7723 -0.6057 -0.0169 0.211 Uiso 0.31(2) 1 calc PR A 2
C20 C 1.0308(12) -0.7261(11) 0.0334(7) 0.125(4) Uani 1 1 d U A .
H20A H 1.0202 -0.7523 0.0813 0.15 Uiso 1 1 calc R . .
H20B H 1.0981 -0.6512 0.0373 0.15 Uiso 1 1 calc R . .
C21 C 1.0759(15) -0.8163(12) -0.0099(7) 0.143(5) Uani 1 1 d U . .
H21A H 1.0944 -0.7879 -0.0567 0.172 Uiso 1 1 calc R A .
H21B H 1.0075 -0.8903 -0.0168 0.172 Uiso 1 1 calc R . .
C22 C 1.1931(16) -0.8419(17) 0.0234(8) 0.205(8) Uani 1 1 d U A .
H22A H 1.2206 -0.9004 -0.0072 0.308 Uiso 1 1 calc R . .
H22B H 1.1744 -0.8731 0.0689 0.308 Uiso 1 1 calc R . .
H22C H 1.2612 -0.7689 0.0303 0.308 Uiso 1 1 calc R . .
C23 C 0.0816(6) -0.0256(7) 0.6245(5) 0.060(2) Uani 1 1 d U . .
C24 C 0.1182(7) -0.0494(6) 0.6972(5) 0.065(2) Uani 1 1 d U . .
C25 C 0.1467(7) -0.1608(7) 0.7062(5) 0.072(2) Uani 1 1 d U . .
C26 C 0.1799(9) -0.1900(9) 0.7738(6) 0.093(3) Uani 1 1 d U . .
H26 H 0.1987 -0.2641 0.7794 0.111 Uiso 1 1 calc R . .
C27 C 0.1852(11) -0.1126(10) 0.8308(6) 0.114(4) Uani 1 1 d U . .
H27 H 0.2075 -0.1329 0.8761 0.137 Uiso 1 1 calc R . .
C28 C 0.1580(10) -0.0039(9) 0.8231(6) 0.109(3) Uani 1 1 d U . .
H28 H 0.1616 0.049 0.8636 0.131 Uiso 1 1 calc R . .
C29 C 0.1249(8) 0.0302(7) 0.7560(6) 0.082(3) Uani 1 1 d U . .
C30 C 0.0944(10) 0.1484(7) 0.7539(5) 0.096(3) Uani 1 1 d U C .
H30A H 0.144 0.2025 0.7931 0.116 Uiso 1 1 calc R . .
H30B H 0.1215 0.1818 0.7094 0.116 Uiso 1 1 calc R . .
C31 C -0.0434(12) 0.1428(9) 0.7592(7) 0.139(5) Uani 1 1 d U . .
H31A H -0.0807 0.0893 0.7947 0.167 Uiso 0.5 1 calc PR B 1
H31B H -0.0926 0.1171 0.7134 0.167 Uiso 0.5 1 calc PR B 1
H31C H -0.0602 0.1217 0.8077 0.167 Uiso 0.5 1 d PR B 2
H31D H -0.0878 0.0719 0.7282 0.167 Uiso 0.5 1 d PR B 2
C32 C -0.0373(12) 0.2764(12) 0.7832(8) 0.054(3) Uiso 0.5 1 d PD C 1
H32A H 0.0181 0.3029 0.8269 0.065 Uiso 0.5 1 calc PR C 1
H32B H -0.0037 0.3283 0.7462 0.065 Uiso 0.5 1 calc PR C 1
C33 C -0.1757(13) 0.2791(14) 0.7953(9) 0.063(4) Uiso 0.5 1 d PD C 1
H33A H -0.2297 0.2476 0.7516 0.076 Uiso 0.5 1 calc PR C 1
H33B H -0.2067 0.2264 0.8324 0.076 Uiso 0.5 1 calc PR C 1
C34 C -0.1911(10) 0.4027(8) 0.8170(5) 0.097(3) Uani 1 1 d U . .
H34A H -0.2798 0.3955 0.8298 0.117 Uiso 0.5 1 calc PR C 1
H34B H -0.1343 0.4345 0.8597 0.117 Uiso 0.5 1 calc PR C 1
H34C H -0.2807 0.3561 0.8093 0.117 Uiso 0.5 1 d PR C 2
H34D H -0.179 0.444 0.8647 0.117 Uiso 0.5 1 d PR C 2
C32B C -0.130(2) 0.2418(17) 0.7435(11) 0.099(6) Uiso 0.5 1 d PD C 2
H32C H -0.1021 0.2859 0.7024 0.119 Uiso 0.5 1 calc PR C 2
H32D H -0.2223 0.2043 0.7372 0.119 Uiso 0.5 1 calc PR C 2
C33B C -0.095(2) 0.317(2) 0.8109(12) 0.117(7) Uiso 0.5 1 d PD C 2
H33C H -0.0056 0.3654 0.8116 0.14 Uiso 0.5 1 calc PR C 2
H33D H -0.1016 0.2676 0.851 0.14 Uiso 0.5 1 calc PR C 2
C35 C -0.1627(10) 0.4911(8) 0.7627(5) 0.095(3) Uani 1 1 d U C .
H35A H -0.2013 0.4521 0.7164 0.114 Uiso 1 1 calc R . .
H35B H -0.0693 0.5157 0.7593 0.114 Uiso 1 1 calc R . .
C36 C -0.2123(9) 0.6015(8) 0.7786(5) 0.089(3) Uani 1 1 d U . .
H36A H -0.3045 0.5759 0.7854 0.107 Uiso 1 1 calc R C .
H36B H -0.1693 0.6427 0.8235 0.107 Uiso 1 1 calc R . .
C37 C -0.1936(9) 0.6889(8) 0.7233(5) 0.088(3) Uani 1 1 d U C .
H37A H -0.1029 0.7083 0.7126 0.105 Uiso 1 1 calc R . .
H37B H -0.2447 0.6508 0.6797 0.105 Uiso 1 1 calc R . .
C38 C -0.2298(12) 0.8007(9) 0.7433(6) 0.120(4) Uani 1 1 d U . .
H38A H -0.164 0.8452 0.7796 0.144 Uiso 1 1 calc R C .
H38B H -0.2201 0.8467 0.7016 0.144 Uiso 1 1 calc R . .
C39 C -0.3438(12) 0.8052(11) 0.7676(8) 0.153(6) Uani 1 1 d U C .
H39A H -0.3403 0.782 0.8163 0.183 Uiso 0.5 1 calc PR D 1
H39B H -0.4069 0.7398 0.7403 0.183 Uiso 0.5 1 calc PR D 1
H39C H -0.3616 0.7502 0.8049 0.183 Uiso 0.5 1 d PR D 2
H39D H -0.4102 0.7752 0.7287 0.183 Uiso 0.5 1 d PR D 2
C40 C -0.412(3) 0.964(2) 0.8440(12) 0.124(8) Uiso 0.5 1 d PD C 1
H40A H -0.325 0.9951 0.8668 0.149 Uiso 0.5 1 calc PR C 1
H40B H -0.4602 0.904 0.873 0.149 Uiso 0.5 1 calc PR C 1
C41 C -0.405(3) 0.908(2) 0.7709(12) 0.112(8) Uiso 0.5 1 d PD C 1
H41A H -0.4923 0.8808 0.7484 0.134 Uiso 0.5 1 calc PR C 1
H41B H -0.3564 0.9695 0.7428 0.134 Uiso 0.5 1 calc PR C 1
C42 C -0.4829(17) 1.0715(14) 0.8381(11) 0.175(7) Uani 1 1 d U . .
H42A H -0.435 1.1369 0.8125 0.21 Uiso 0.5 1 calc PR C 1
H42B H -0.5722 1.0444 0.818 0.21 Uiso 0.5 1 calc PR C 1
H42C H -0.4101 1.1246 0.8182 0.21 Uiso 0.5 1 d PR C 2
H42D H -0.5612 1.0915 0.8193 0.21 Uiso 0.5 1 d PR C 2
C40B C -0.494(2) 0.923(3) 0.8046(18) 0.142(9) Uiso 0.5 1 d PD C 2
H40C H -0.5303 0.8659 0.8382 0.171 Uiso 0.5 1 calc PR C 2
H40D H -0.5445 0.9032 0.7589 0.171 Uiso 0.5 1 calc PR C 2
C41B C -0.3562(17) 0.9290(17) 0.7966(13) 0.079(6) Uiso 0.5 1 d PD C 2
H41C H -0.3073 0.9523 0.8427 0.095 Uiso 0.5 1 calc PR C 2
H41D H -0.3215 0.9887 0.7638 0.095 Uiso 0.5 1 calc PR C 2
C43 C -0.473(2) 1.098(2) 0.9119(14) 0.250(12) Uani 1 1 d U C .
H43A H -0.3843 1.1106 0.932 0.3 Uiso 1 1 calc R . .
H43B H -0.5302 1.0364 0.9359 0.3 Uiso 1 1 calc R . .
C44 C -0.5208(17) 1.2256(17) 0.9156(11) 0.220(9) Uani 1 1 d U . .
H44A H -0.516 1.2578 0.9647 0.331 Uiso 1 1 calc R C .
H44B H -0.6089 1.21 0.8956 0.331 Uiso 1 1 calc R . .
H44C H -0.4654 1.283 0.8887 0.331 Uiso 1 1 calc R . .
C45 C 0.0505(6) 0.3567(6) 0.5891(4) 0.061(2) Uani 1 1 d U . .
H45 H 0.1267 0.3347 0.6021 0.073 Uiso 1 1 calc R . .
C46 C 0.0436(7) 0.4728(6) 0.6053(4) 0.062(2) Uani 1 1 d U . .
H46 H 0.1143 0.5302 0.6279 0.074 Uiso 1 1 calc R . .
C47 C -0.0692(7) 0.5014(6) 0.5875(4) 0.062(2) Uani 1 1 d U . .
H47 H -0.0775 0.5796 0.5981 0.074 Uiso 1 1 calc R . .
C48 C -0.1710(7) 0.4157(6) 0.5540(4) 0.064(2) Uani 1 1 d U . .
H48 H -0.2498 0.4339 0.5422 0.077 Uiso 1 1 calc R . .
C49 C -0.1545(6) 0.3019(6) 0.5379(4) 0.0591(19) Uani 1 1 d U . .
H49 H -0.2223 0.2432 0.5139 0.071 Uiso 1 1 calc R . .
N1 N -0.0471(5) 0.2749(5) 0.5555(3) 0.0569(16) Uani 1 1 d U . .
O1 O 0.1534(5) 0.1641(4) 0.4966(4) 0.091(2) Uani 1 1 d U . .
O2 O 0.1882(4) -0.0072(4) 0.4575(3) 0.0653(14) Uani 1 1 d U . .
O3 O 0.3094(4) 0.3587(4) 0.4844(3) 0.0732(16) Uani 1 1 d U . .
H3O H 0.2452 0.314 0.4995 0.11 Uiso 1 1 calc R . .
O4 O 0.0476(4) 0.0682(4) 0.6146(3) 0.0738(16) Uani 1 1 d U . .
O5 O 0.1444(5) -0.2448(4) 0.6533(3) 0.0678(15) Uani 1 1 d U . .
H5O H 0.1124 -0.2262 0.6162 0.102 Uiso 1 1 calc R . .
O6 O -0.0828(5) 0.1035(4) 0.4263(3) 0.0757(16) Uani 1 1 d U . .
Cu1 Cu -0.02055(8) 0.10070(7) 0.52388(6) 0.0622(4) Uani 1 1 d U . .

loop_
_atom_site_aniso_label
_atom_site_aniso_U_11
_atom_site_aniso_U_22
_atom_site_aniso_U_33
_atom_site_aniso_U_23
_atom_site_aniso_U_13
_atom_site_aniso_U_12
C1 0.059(4) 0.058(5) 0.071(6) 0.016(4) 0.007(4) 0.013(4)
C2 0.038(3) 0.044(4) 0.076(6) 0.012(4) 0.014(3) 0.001(3)
C3 0.048(4) 0.048(4) 0.092(7) 0.007(4) 0.009(4) 0.006(3)
C4 0.050(4) 0.044(4) 0.106(7) 0.015(4) 0.013(4) 0.000(3)
C5 0.053(4) 0.054(4) 0.089(7) 0.008(4) 0.015(4) -0.005(3)
C6 0.043(4) 0.048(4) 0.102(7) 0.008(4) 0.015(4) -0.002(3)
C7 0.052(4) 0.054(4) 0.078(6) 0.017(4) 0.016(4) 0.007(3)
C8 0.056(4) 0.046(4) 0.083(6) 0.005(4) 0.011(4) 0.011(3)
C9 0.060(4) 0.056(4) 0.078(6) 0.006(4) 0.016(4) 0.012(3)
C10 0.058(4) 0.057(4) 0.091(7) 0.005(4) 0.015(4) 0.010(3)
C11 0.067(5) 0.063(5) 0.111(8) 0.021(5) 0.016(5) 0.019(4)
C12 0.115(8) 0.075(6) 0.111(9) 0.012(6) 0.021(6) 0.026(5)
C13 0.136(9) 0.093(7) 0.105(9) -0.012(7) 0.009(7) 0.049(7)
C14 0.091(7) 0.091(7) 0.138(11) -0.004(7) 0.026(7) 0.014(5)
C15 0.130(9) 0.086(7) 0.164(14) -0.026(8) 0.035(9) 0.011(7)
C16 0.200(15) 0.133(12) 0.173(16) -0.018(11) 0.086(13) 0.023(10)
C19 0.143(11) 0.111(9) 0.163(14) 0.019(9) 0.041(10) 0.028(8)
C20 0.135(10) 0.140(11) 0.100(10) 0.004(8) 0.024(8) 0.035(8)
C21 0.202(14) 0.152(12) 0.097(10) 0.006(9) 0.032(9) 0.083(11)
C22 0.242(18) 0.29(2) 0.123(14) -0.021(14) -0.021(13) 0.148(18)
C23 0.040(4) 0.050(4) 0.081(6) 0.000(5) 0.013(4) -0.007(3)
C24 0.059(4) 0.049(4) 0.082(7) 0.006(5) 0.026(4) -0.002(3)
C25 0.056(5) 0.068(5) 0.084(7) 0.009(5) 0.015(4) -0.005(4)
C26 0.104(7) 0.077(6) 0.090(8) 0.011(6) 0.012(6) 0.006(5)
C27 0.157(10) 0.083(7) 0.086(9) 0.023(7) 0.000(7) -0.004(7)
C28 0.142(9) 0.084(7) 0.083(9) 0.009(6) 0.026(7) -0.010(6)
C29 0.091(6) 0.054(5) 0.094(8) 0.000(5) 0.028(5) 0.000(4)
C30 0.151(9) 0.047(5) 0.082(7) -0.005(5) 0.046(6) 0.001(5)
C31 0.180(11) 0.088(7) 0.183(13) 0.052(8) 0.117(10) 0.064(8)
C34 0.132(8) 0.092(7) 0.086(8) 0.021(6) 0.034(6) 0.055(6)
C35 0.122(8) 0.097(7) 0.080(7) 0.024(6) 0.033(6) 0.044(6)
C36 0.098(7) 0.078(6) 0.088(7) 0.009(5) 0.010(5) 0.014(5)
C37 0.090(6) 0.080(6) 0.096(8) 0.015(6) 0.021(5) 0.021(5)
C38 0.187(12) 0.087(7) 0.105(9) 0.030(7) 0.051(8) 0.056(8)
C39 0.151(11) 0.130(10) 0.222(16) 0.081(10) 0.098(11) 0.085(9)
C42 0.209(16) 0.162(14) 0.189(18) 0.077(13) 0.106(15) 0.074(12)
C43 0.195(19) 0.33(3) 0.25(3) 0.16(3) 0.025(18) 0.058(19)
C44 0.200(18) 0.184(18) 0.24(2) -0.008(17) 0.054(15) -0.019(14)
C45 0.042(4) 0.050(4) 0.084(6) 0.000(4) 0.009(4) -0.002(3)
C46 0.060(4) 0.037(4) 0.081(6) -0.001(4) 0.014(4) -0.003(3)
C47 0.067(5) 0.038(4) 0.077(6) 0.003(4) 0.019(4) 0.006(3)
C48 0.060(4) 0.048(4) 0.083(6) 0.003(4) 0.014(4) 0.011(3)
C49 0.048(4) 0.049(4) 0.076(6) 0.003(4) 0.010(4) 0.005(3)
N1 0.036(3) 0.053(3) 0.076(5) 0.004(3) 0.005(3) 0.000(2)
O1 0.059(3) 0.044(3) 0.173(7) 0.007(3) 0.043(4) 0.012(2)
O2 0.049(3) 0.045(3) 0.095(4) 0.005(3) 0.010(3) -0.001(2)
O3 0.051(3) 0.042(3) 0.123(5) 0.015(3) 0.020(3) 0.000(2)
O4 0.065(3) 0.056(3) 0.096(5) -0.016(3) -0.017(3) 0.017(2)
O5 0.063(3) 0.052(3) 0.086(4) 0.010(3) 0.015(3) 0.006(2)
O6 0.097(4) 0.048(3) 0.082(4) 0.006(3) 0.019(3) 0.016(3)
Cu1 0.0486(5) 0.0442(5) 0.0907(8) 0.0055(5) 0.0141(4) 0.0035(4)

loop_
_atom_type_symbol
_atom_type_description
_atom_type_scat_dispersion_real
_atom_type_scat_dispersion_imag
_atom_type_scat_source
C C 0.0033 0.0016 'International Tables Vol C Tables 4.2.6.8 and 6.1.1.4'
H H 0 0 'International Tables Vol C Tables 4.2.6.8 and 6.1.1.4'
N N 0.0061 0.0033 'International Tables Vol C Tables 4.2.6.8 and 6.1.1.4'
O O 0.0106 0.006 'International Tables Vol C Tables 4.2.6.8 and 6.1.1.4'
Cu Cu 0.3201 1.2651 'International Tables Vol C Tables 4.2.6.8 and 6.1.1.4'

loop_
_geom_angle_atom_site_label_1
_geom_angle_atom_site_label_2
_geom_angle_atom_site_label_3
_geom_angle
_geom_angle_site_symmetry_1
_geom_angle_site_symmetry_3
O1 C1 O2 122.6(6) . .
O1 C1 C2 118.2(6) . .
O2 C1 C2 119.2(6) . .
C3 C2 C7 119.0(6) . .
C3 C2 C1 118.4(6) . .
C7 C2 C1 122.7(6) . .
O3 C3 C4 114.9(6) . .
O3 C3 C2 123.8(6) . .
C4 C3 C2 121.4(7) . .
C5 C4 C3 119.2(7) . .
C5 C4 H4 120.4 . .
C3 C4 H4 120.4 . .
C4 C5 C6 121.0(6) . .
C4 C5 H5 119.5 . .
C6 C5 H5 119.5 . .
C7 C6 C5 120.9(7) . .
C7 C6 H6 119.6 . .
C5 C6 H6 119.6 . .
C6 C7 C2 118.6(6) . .
C6 C7 C8 118.8(6) . .
C2 C7 C8 122.6(6) . .
C9 C8 C7 114.9(6) . .
C9 C8 H8A 108.6 . .
C7 C8 H8A 108.6 . .
C9 C8 H8B 108.6 . .
C7 C8 H8B 108.6 . .
H8A C8 H8B 107.5 . .
C10 C9 C8 109.5(6) . .
C10 C9 H9A 109.8 . .
C8 C9 H9A 109.8 . .
C10 C9 H9B 109.8 . .
C8 C9 H9B 109.8 . .
H9A C9 H9B 108.2 . .
C9 C10 C11 113.7(6) . .
C9 C10 H10A 108.8 . .
C11 C10 H10A 108.8 . .
C9 C10 H10B 108.8 . .
C11 C10 H10B 108.8 . .
H10A C10 H10B 107.7 . .
C12 C11 C10 111.3(7) . .
C12 C11 H11A 109.4 . .
C10 C11 H11A 109.4 . .
C12 C11 H11B 109.4 . .
C10 C11 H11B 109.4 . .
H11A C11 H11B 108 . .
C11 C12 C13 114.2(8) . .
C11 C12 H12A 108.7 . .
C13 C12 H12A 108.7 . .
C11 C12 H12B 108.7 . .
C13 C12 H12B 108.7 . .
H12A C12 H12B 107.6 . .
C14 C13 C12 114.0(9) . .
C14 C13 H13A 108.7 . .
C12 C13 H13A 108.7 . .
C14 C13 H13B 108.7 . .
C12 C13 H13B 108.7 . .
H13A C13 H13B 107.6 . .
C13 C14 C15 115.5(10) . .
C13 C14 H14A 108.4 . .
C15 C14 H14A 108.4 . .
C13 C14 H14B 108.4 . .
C15 C14 H14B 108.4 . .
H14A C14 H14B 107.5 . .
C16 C15 C14 115.4(12) . .
C16 C15 H15A 108.4 . .
C14 C15 H15A 108.4 . .
C16 C15 H15B 108.4 . .
C14 C15 H15B 108.4 . .
H15A C15 H15B 107.5 . .
C15 C16 C17 120.3(14) . .
C15 C16 C17B 85(2) . .
C17 C16 C17B 40(2) . .
C15 C16 H16A 107.3 . .
C17 C16 H16A 107.3 . .
C17B C16 H16A 104 . .
C15 C16 H16B 107.3 . .
C17 C16 H16B 107.3 . .
C17B C16 H16B 141.3 . .
H16A C16 H16B 106.9 . .
C15 C16 H16C 113.7 . .
C17 C16 H16C 112.3 . .
C17B C16 H16C 117.4 . .
H16A C16 H16C 15.1 . .
H16B C16 H16C 91.7 . .
C15 C16 H16D 112.9 . .
C17 C16 H16D 83.2 . .
C17B C16 H16D 115.3 . .
H16A C16 H16D 125 . .
H16B C16 H16D 26 . .
H16C C16 H16D 110.5 . .
C18 C17 C16 109.3(14) . .
C18 C17 H17A 109.8 . .
C16 C17 H17A 109.8 . .
C18 C17 H17B 109.8 . .
C16 C17 H17B 109.8 . .
H17A C17 H17B 108.3 . .
C17 C18 C19 108.9(13) . .
C17 C18 H18A 109.9 . .
C19 C18 H18A 109.9 . .
C17 C18 H18B 109.9 . .
C19 C18 H18B 109.9 . .
H18A C18 H18B 108.3 . .
C20 C19 C18B 136(3) . .
C20 C19 C18 109.6(12) . .
C18B C19 C18 33(2) . .
C20 C19 H19A 109.8 . .
C18B C19 H19A 106.8 . .
C18 C19 H19A 109.8 . .
C20 C19 H19B 109.8 . .
C18B C19 H19B 80.7 . .
C18 C19 H19B 109.8 . .
H19A C19 H19B 108.2 . .
C20 C19 H19C 103.2 . .
C18B C19 H19C 107.1 . .
C18 C19 H19C 102.6 . .
H19A C19 H19C 13.1 . .
H19B C19 H19C 121.3 . .
C20 C19 H19D 102.4 . .
C18B C19 H19D 100 . .
C18 C19 H19D 131 . .
H19A C19 H19D 92.4 . .
H19B C19 H19D 22.1 . .
H19C C19 H19D 105.1 . .
C18B C17B C16 106(2) . .
C18B C17B H17C 110.6 . .
C16 C17B H17C 110.6 . .
C18B C17B H17D 110.6 . .
C16 C17B H17D 110.6 . .
H17C C17B H17D 108.8 . .
C17B C18B C19 112(3) . .
C17B C18B H18C 109.3 . .
C19 C18B H18C 109.3 . .
C17B C18B H18D 109.3 . .
C19 C18B H18D 109.3 . .
H18C C18B H18D 107.9 . .
C19 C20 C21 116.2(12) . .
C19 C20 H20A 108.2 . .
C21 C20 H20A 108.2 . .
C19 C20 H20B 108.2 . .
C21 C20 H20B 108.2 . .
H20A C20 H20B 107.4 . .
C20 C21 C22 112.1(13) . .
C20 C21 H21A 109.2 . .
C22 C21 H21A 109.2 . .
C20 C21 H21B 109.2 . .
C22 C21 H21B 109.2 . .
H21A C21 H21B 107.9 . .
C21 C22 H22A 109.5 . .
C21 C22 H22B 109.5 . .
H22A C22 H22B 109.5 . .
C21 C22 H22C 109.5 . .
H22A C22 H22C 109.5 . .
H22B C22 H22C 109.5 . .
O4 C23 O6 122.0(8) . 2_556
O4 C23 C24 119.5(7) . .
O6 C23 C24 118.5(7) 2_556 .
C29 C24 C25 119.1(9) . .
C29 C24 C23 123.6(8) . .
C25 C24 C23 117.3(8) . .
O5 C25 C26 115.2(8) . .
O5 C25 C24 124.5(9) . .
C26 C25 C24 120.3(9) . .
C27 C26 C25 120.3(10) . .
C27 C26 H26 119.8 . .
C25 C26 H26 119.8 . .
C26 C27 C28 120.3(11) . .
C26 C27 H27 119.8 . .
C28 C27 H27 119.8 . .
C27 C28 C29 121.6(10) . .
C27 C28 H28 119.2 . .
C29 C28 H28 119.2 . .
C24 C29 C28 118.4(9) . .
C24 C29 C30 124.3(9) . .
C28 C29 C30 117.2(9) . .
C31 C30 C29 113.3(7) . .
C31 C30 H30A 108.9 . .
C29 C30 H30A 108.9 . .
C31 C30 H30B 108.9 . .
C29 C30 H30B 108.9 . .
H30A C30 H30B 107.7 . .
C30 C31 C32 100.7(9) . .
C30 C31 C32B 131.6(11) . .
C32 C31 C32B 42.7(8) . .
C30 C31 H31A 111.6 . .
C32 C31 H31A 111.6 . .
C32B C31 H31A 111.8 . .
C30 C31 H31B 111.6 . .
C32 C31 H31B 111.6 . .
C32B C31 H31B 72.2 . .
H31A C31 H31B 109.4 . .
C30 C31 H31C 104.4 . .
C32 C31 H31C 89.7 . .
C32B C31 H31C 105.2 . .
H31A C31 H31C 25.8 . .
H31B C31 H31C 132.7 . .
C30 C31 H31D 104.3 . .
C32 C31 H31D 146 . .
C32B C31 H31D 103.5 . .
H31A C31 H31D 79.9 . .
H31B C31 H31D 37 . .
H31C C31 H31D 105.6 . .
C33 C32 C31 105.0(11) . .
C33 C32 H32A 110.7 . .
C31 C32 H32A 110.7 . .
C33 C32 H32B 110.7 . .
C31 C32 H32B 110.7 . .
H32A C32 H32B 108.8 . .
C34 C33 C32 113.3(12) . .
C34 C33 H33A 108.9 . .
C32 C33 H33A 108.9 . .
C34 C33 H33B 108.9 . .
C32 C33 H33B 108.9 . .
H33A C33 H33B 107.7 . .
C35 C34 C33 116.0(9) . .
C35 C34 C33B 108.8(11) . .
C33 C34 C33B 33.5(9) . .
C35 C34 H34A 108.3 . .
C33 C34 H34A 108.3 . .
C33B C34 H34A 136.8 . .
C35 C34 H34B 108.3 . .
C33 C34 H34B 108.3 . .
C33B C34 H34B 80.9 . .
H34A C34 H34B 107.4 . .
C35 C34 H34C 109.7 . .
C33 C34 H34C 77.8 . .
C33B C34 H34C 110.7 . .
H34A C34 H34C 34.2 . .
H34B C34 H34C 133.3 . .
C35 C34 H34D 110.2 . .
C33 C34 H34D 127.9 . .
C33B C34 H34D 109.1 . .
H34A C34 H34D 77.5 . .
H34B C34 H34D 31.3 . .
H34C C34 H34D 108.3 . .
C33B C32B C31 98.2(15) . .
C33B C32B H32C 112.1 . .
C31 C32B H32C 112.1 . .
C33B C32B H32D 112.1 . .
C31 C32B H32D 112.1 . .
H32C C32B H32D 109.8 . .
C32B C33B C34 107.8(17) . .
C32B C33B H33C 110.1 . .
C34 C33B H33C 110.1 . .
C32B C33B H33D 110.1 . .
C34 C33B H33D 110.1 . .
H33C C33B H33D 108.5 . .
C34 C35 C36 113.8(7) . .
C34 C35 H35A 108.8 . .
C36 C35 H35A 108.8 . .
C34 C35 H35B 108.8 . .
C36 C35 H35B 108.8 . .
H35A C35 H35B 107.7 . .
C37 C36 C35 115.7(8) . .
C37 C36 H36A 108.4 . .
C35 C36 H36A 108.4 . .
C37 C36 H36B 108.4 . .
C35 C36 H36B 108.4 . .
H36A C36 H36B 107.4 . .
C38 C37 C36 114.5(8) . .
C38 C37 H37A 108.6 . .
C36 C37 H37A 108.6 . .
C38 C37 H37B 108.6 . .
C36 C37 H37B 108.6 . .
H37A C37 H37B 107.6 . .
C39 C38 C37 123.8(10) . .
C39 C38 H38A 106.4 . .
C37 C38 H38A 106.4 . .
C39 C38 H38B 106.4 . .
C37 C38 H38B 106.4 . .
H38A C38 H38B 106.5 . .
C38 C39 C41 128.2(14) . .
C38 C39 C41B 116.1(12) . .
C41 C39 C41B 25.9(11) . .
C38 C39 H39A 105.3 . .
C41 C39 H39A 105.3 . .
C41B C39 H39A 89.3 . .
C38 C39 H39B 105.3 . .
C41 C39 H39B 105.3 . .
C41B C39 H39B 130.2 . .
H39A C39 H39B 106 . .
C38 C39 H39C 108 . .
C41 C39 H39C 117.2 . .
C41B C39 H39C 108.9 . .
H39A C39 H39C 24.8 . .
H39B C39 H39C 81.6 . .
C38 C39 H39D 108.1 . .
C41 C39 H39D 82.2 . .
C41B C39 H39D 108.1 . .
H39A C39 H39D 129.6 . .
H39B C39 H39D 28.7 . .
H39C C39 H39D 107.3 . .
C41 C40 C42 109.0(19) . .
C41 C40 H40A 109.9 . .
C42 C40 H40A 109.9 . .
C41 C40 H40B 109.9 . .
C42 C40 H40B 109.9 . .
H40A C40 H40B 108.3 . .
C39 C41 C40 115(2) . .
C39 C41 H41A 108.4 . .
C40 C41 H41A 108.4 . .
C39 C41 H41B 108.4 . .
C40 C41 H41B 108.4 . .
H41A C41 H41B 107.5 . .
C43 C42 C40 92.7(18) . .
C43 C42 C40B 118.6(19) . .
C40 C42 C40B 38.0(11) . .
C43 C42 H42A 113.2 . .
C40 C42 H42A 113.2 . .
C40B C42 H42A 118.7 . .
C43 C42 H42B 113.2 . .
C40 C42 H42B 113.2 . .
C40B C42 H42B 77 . .
H42A C42 H42B 110.5 . .
C43 C42 H42C 108.3 . .
C40 C42 H42C 94.3 . .
C40B C42 H42C 108.9 . .
H42A C42 H42C 20.4 . .
H42B C42 H42C 128.1 . .
C43 C42 H42D 107.4 . .
C40 C42 H42D 143.8 . .
C40B C42 H42D 106.1 . .
H42A C42 H42D 86.7 . .
H42B C42 H42D 31.3 . .
H42C C42 H42D 106.9 . .
C41B C40B C42 100.2(18) . .
C41B C40B H40C 111.7 . .
C42 C40B H40C 111.7 . .
C41B C40B H40D 111.7 . .
C42 C40B H40D 111.7 . .
H40C C40B H40D 109.5 . .
C40B C41B C39 108.6(17) . .
C40B C41B H41C 110 . .
C39 C41B H41C 110 . .
C40B C41B H41D 110 . .
C39 C41B H41D 110 . .
H41C C41B H41D 108.3 . .
C42 C43 C44 99.6(16) . .
C42 C43 H43A 111.8 . .
C44 C43 H43A 111.8 . .
C42 C43 H43B 111.8 . .
C44 C43 H43B 111.8 . .
H43A C43 H43B 109.6 . .
C43 C44 H44A 109.5 . .
C43 C44 H44B 109.5 . .
H44A C44 H44B 109.5 . .
C43 C44 H44C 109.5 . .
H44A C44 H44C 109.5 . .
H44B C44 H44C 109.5 . .
N1 C45 C46 122.1(7) . .
N1 C45 H45 119 . .
C46 C45 H45 119 . .
C47 C46 C45 117.7(6) . .
C47 C46 H46 121.1 . .
C45 C46 H46 121.1 . .
C46 C47 C48 119.9(6) . .
C46 C47 H47 120 . .
C48 C47 H47 120 . .
C47 C48 C49 118.5(7) . .
C47 C48 H48 120.8 . .
C49 C48 H48 120.8 . .
N1 C49 C48 121.3(7) . .
N1 C49 H49 119.3 . .
C48 C49 H49 119.3 . .
C49 N1 C45 120.4(6) . .
C49 N1 Cu1 120.3(5) . .
C45 N1 Cu1 119.1(4) . .
C1 O1 Cu1 125.5(5) . .
C1 O2 Cu1 123.6(5) . 2_556
C3 O3 H3O 109.5 . .
C23 O4 Cu1 123.2(5) . .
C25 O5 H5O 109.5 . .
C23 O6 Cu1 125.9(5) 2_556 .
O2 Cu1 O4 89.9(2) 2_556 .
O2 Cu1 O6 89.1(2) 2_556 .
O4 Cu1 O6 168.7(2) . .
O2 Cu1 O1 168.2(2) 2_556 .
O4 Cu1 O1 90.1(3) . .
O6 Cu1 O1 88.6(3) . .
O2 Cu1 N1 98.32(19) 2_556 .
O4 Cu1 N1 97.6(2) . .
O6 Cu1 N1 93.7(2) . .
O1 Cu1 N1 93.3(2) . .
O2 Cu1 Cu1 85.28(14) 2_556 2_556
O4 Cu1 Cu1 85.93(15) . 2_556
O6 Cu1 Cu1 82.79(16) . 2_556
O1 Cu1 Cu1 82.99(15) . 2_556
N1 Cu1 Cu1 174.95(17) . 2_556

loop_
_geom_bond_atom_site_label_1
_geom_bond_atom_site_label_2
_geom_bond_distance
_geom_bond_site_symmetry_2
C1 O1 1.261(8) .
C1 O2 1.265(8) .
C1 C2 1.513(9) .
C2 C3 1.402(9) .
C2 C7 1.421(9) .
C3 O3 1.368(8) .
C3 C4 1.396(9) .
C4 C5 1.359(9) .
C4 H4 0.95 .
C5 C6 1.408(9) .
C5 H5 0.95 .
C6 C7 1.386(8) .
C6 H6 0.95 .
C7 C8 1.534(9) .
C8 C9 1.533(9) .
C8 H8A 0.99 .
C8 H8B 0.99 .
C9 C10 1.525(9) .
C9 H9A 0.99 .
C9 H9B 0.99 .
C10 C11 1.542(10) .
C10 H10A 0.99 .
C10 H10B 0.99 .
C11 C12 1.490(11) .
C11 H11A 0.99 .
C11 H11B 0.99 .
C12 C13 1.529(12) .
C12 H12A 0.99 .
C12 H12B 0.99 .
C13 C14 1.477(14) .
C13 H13A 0.99 .
C13 H13B 0.99 .
C14 C15 1.539(13) .
C14 H14A 0.99 .
C14 H14B 0.99 .
C15 C16 1.514(19) .
C15 H15A 0.99 .
C15 H15B 0.99 .
C16 C17 1.547(16) .
C16 C17B 1.61(2) .
C16 H16A 0.99 .
C16 H16B 0.99 .
C16 H16C 0.99 .
C16 H16D 0.99 .
C17 C18 1.508(16) .
C17 H17A 0.99 .
C17 H17B 0.99 .
C18 C19 1.603(15) .
C18 H18A 0.99 .
C18 H18B 0.99 .
C19 C20 1.487(15) .
C19 C18B 1.57(2) .
C19 H19A 0.99 .
C19 H19B 0.99 .
C19 H19C 0.99 .
C19 H19D 0.99 .
C17B C18B 1.50(2) .
C17B H17C 0.99 .
C17B H17D 0.99 .
C18B H18C 0.99 .
C18B H18D 0.99 .
C20 C21 1.488(14) .
C20 H20A 0.99 .
C20 H20B 0.99 .
C21 C22 1.496(16) .
C21 H21A 0.99 .
C21 H21B 0.99 .
C22 H22A 0.98 .
C22 H22B 0.98 .
C22 H22C 0.98 .
C23 O4 1.263(8) .
C23 O6 1.288(9) 2_556
C23 C24 1.491(11) .
C24 C29 1.397(12) .
C24 C25 1.431(11) .
C25 O5 1.356(10) .
C25 C26 1.410(13) .
C26 C27 1.356(14) .
C26 H26 0.95 .
C27 C28 1.390(14) .
C27 H27 0.95 .
C28 C29 1.425(14) .
C28 H28 0.95 .
C29 C30 1.500(11) .
C30 C31 1.489(13) .
C30 H30A 0.99 .
C30 H30B 0.99 .
C31 C32 1.584(17) .
C31 C32B 1.69(2) .
C31 H31A 0.99 .
C31 H31B 0.99 .
C31 H31C 0.99 .
C31 H31D 0.99 .
C32 C33 1.538(14) .
C32 H32A 0.99 .
C32 H32B 0.99 .
C33 C34 1.527(17) .
C33 H33A 0.99 .
C33 H33B 0.99 .
C34 C35 1.508(12) .
C34 C33B 1.61(2) .
C34 H34A 0.99 .
C34 H34B 0.99 .
C34 H34C 0.99 .
C34 H34D 0.99 .
C32B C33B 1.489(18) .
C32B H32C 0.99 .
C32B H32D 0.99 .
C33B H33C 0.99 .
C33B H33D 0.99 .
C35 C36 1.533(11) .
C35 H35A 0.99 .
C35 H35B 0.99 .
C36 C37 1.510(12) .
C36 H36A 0.99 .
C36 H36B 0.99 .
C37 C38 1.485(12) .
C37 H37A 0.99 .
C37 H37B 0.99 .
C38 C39 1.353(13) .
C38 H38A 0.99 .
C38 H38B 0.99 .
C39 C41 1.51(2) .
C39 C41B 1.55(2) .
C39 H39A 0.99 .
C39 H39B 0.99 .
C39 H39C 0.99 .
C39 H39D 0.99 .
C40 C41 1.517(19) .
C40 C42 1.63(3) .
C40 H40A 0.99 .
C40 H40B 0.99 .
C41 H41A 0.99 .
C41 H41B 0.99 .
C42 C43 1.42(3) .
C42 C40B 1.78(3) .
C42 H42A 0.99 .
C42 H42B 0.99 .
C42 H42C 0.99 .
C42 H42D 0.99 .
C40B C41B 1.492(18) .
C40B H40C 0.99 .
C40B H40D 0.99 .
C41B H41C 0.99 .
C41B H41D 0.99 .
C43 C44 1.69(2) .
C43 H43A 0.99 .
C43 H43B 0.99 .
C44 H44A 0.98 .
C44 H44B 0.98 .
C44 H44C 0.98 .
C45 N1 1.342(8) .
C45 C46 1.393(9) .
C45 H45 0.95 .
C46 C47 1.378(9) .
C46 H46 0.95 .
C47 C48 1.391(10) .
C47 H47 0.95 .
C48 C49 1.401(9) .
C48 H48 0.95 .
C49 N1 1.312(8) .
C49 H49 0.95 .
N1 Cu1 2.176(6) .
O1 Cu1 1.963(5) .
O2 Cu1 1.945(4) 2_556
O3 H3O 0.84 .
O4 Cu1 1.949(6) .
O5 H5O 0.84 .
O6 C23 1.288(9) 2_556
O6 Cu1 1.957(6) .
Cu1 O2 1.945(4) 2_556
Cu1 Cu1 2.6149(17) 2_556

loop_
_geom_torsion_atom_site_label_1
_geom_torsion_atom_site_label_2
_geom_torsion_atom_site_label_3
_geom_torsion_atom_site_label_4
_geom_torsion
_geom_torsion_site_symmetry_1
_geom_torsion_site_symmetry_4
O1 C1 C2 C3 -3.9(12) . .
O2 C1 C2 C3 175.6(7) . .
O1 C1 C2 C7 175.9(7) . .
O2 C1 C2 C7 -4.6(12) . .
C7 C2 C3 O3 -179.4(8) . .
C1 C2 C3 O3 0.5(12) . .
C7 C2 C3 C4 -0.4(12) . .
C1 C2 C3 C4 179.4(8) . .
O3 C3 C4 C5 -179.0(7) . .
C2 C3 C4 C5 1.9(13) . .
C3 C4 C5 C6 -1.4(13) . .
C4 C5 C6 C7 -0.7(13) . .
C5 C6 C7 C2 2.1(12) . .
C5 C6 C7 C8 -179.8(8) . .
C3 C2 C7 C6 -1.6(12) . .
C1 C2 C7 C6 178.6(7) . .
C3 C2 C7 C8 -179.6(8) . .
C1 C2 C7 C8 0.6(12) . .
C6 C7 C8 C9 1.6(11) . .
C2 C7 C8 C9 179.6(7) . .
C7 C8 C9 C10 -179.9(7) . .
C8 C9 C10 C11 173.9(7) . .
C9 C10 C11 C12 -177.2(8) . .
C10 C11 C12 C13 179.4(9) . .
C11 C12 C13 C14 -75.0(12) . .
C12 C13 C14 C15 -169.3(9) . .
C13 C14 C15 C16 -174.9(11) . .
C14 C15 C16 C17 -164.8(12) . .
C14 C15 C16 C17B 176(2) . .
C15 C16 C17 C18 -61(2) . .
C17B C16 C17 C18 -30(3) . .
C16 C17 C18 C19 -176.8(13) . .
C17 C18 C19 C20 -173.8(14) . .
C17 C18 C19 C18B 37(4) . .
C15 C16 C17B C18B -171(5) . .
C17 C16 C17B C18B 36(3) . .
C16 C17B C18B C19 -172(3) . .
C20 C19 C18B C17B -74(6) . .
C18 C19 C18B C17B -30(3) . .
C18B C19 C20 C21 -161(3) . .
C18 C19 C20 C21 175.0(12) . .
C19 C20 C21 C22 -175.7(13) . .
O4 C23 C24 C29 -4.1(10) . .
O6 C23 C24 C29 177.6(7) 2_556 .
O4 C23 C24 C25 175.4(6) . .
O6 C23 C24 C25 -2.9(9) 2_556 .
C29 C24 C25 O5 -179.5(7) . .
C23 C24 C25 O5 1.0(10) . .
C29 C24 C25 C26 0.6(11) . .
C23 C24 C25 C26 -179.0(7) . .
O5 C25 C26 C27 -180.0(8) . .
C24 C25 C26 C27 0.0(13) . .
C25 C26 C27 C28 -0.1(16) . .
C26 C27 C28 C29 -0.4(16) . .
C25 C24 C29 C28 -1.0(11) . .
C23 C24 C29 C28 178.5(7) . .
C25 C24 C29 C30 -178.5(7) . .
C23 C24 C29 C30 1.0(12) . .
C27 C28 C29 C24 0.9(14) . .
C27 C28 C29 C30 178.6(9) . .
C24 C29 C30 C31 86.5(11) . .
C28 C29 C30 C31 -91.0(11) . .
C29 C30 C31 C32 160.3(10) . .
C29 C30 C31 C32B -166.0(13) . .
C30 C31 C32 C33 -176.2(11) . .
C32B C31 C32 C33 41.5(12) . .
C31 C32 C33 C34 -178.3(11) . .
C32 C33 C34 C35 65.4(16) . .
C32 C33 C34 C33B -19.6(17) . .
C30 C31 C32B C33B -80(2) . .
C32 C31 C32B C33B -26.7(13) . .
C31 C32B C33B C34 -166.9(13) . .
C35 C34 C33B C32B -69(2) . .
C33 C34 C33B C32B 39.7(16) . .
C33 C34 C35 C36 164.7(10) . .
C33B C34 C35 C36 -159.7(11) . .
C34 C35 C36 C37 -176.2(9) . .
C35 C36 C37 C38 -173.8(9) . .
C36 C37 C38 C39 -51.9(17) . .
C37 C38 C39 C41 -161.8(17) . .
C37 C38 C39 C41B 170.9(14) . .
C38 C39 C41 C40 -110(3) . .
C41B C39 C41 C40 -39(2) . .
C42 C40 C41 C39 -178.8(17) . .
C41 C40 C42 C43 179(2) . .
C41 C40 C42 C40B 43.6(19) . .
C43 C42 C40B C41B -92(2) . .
C40 C42 C40B C41B -40.0(17) . .
C42 C40B C41B C39 179.7(15) . .
C38 C39 C41B C40B 166.5(19) . .
C41 C39 C41B C40B 42(3) . .
C40 C42 C43 C44 170.9(15) . .
C40B C42 C43 C44 -159.8(14) . .
N1 C45 C46 C47 1.8(12) . .
C45 C46 C47 C48 -0.4(11) . .
C46 C47 C48 C49 -1.3(11) . .
C47 C48 C49 N1 1.8(11) . .
C48 C49 N1 C45 -0.5(11) . .
C48 C49 N1 Cu1 -176.1(5) . .
C46 C45 N1 C49 -1.3(11) . .
C46 C45 N1 Cu1 174.3(6) . .
O2 C1 O1 Cu1 -1.4(12) . .
C2 C1 O1 Cu1 178.1(5) . .
O1 C1 O2 Cu1 2.5(11) . 2_556
C2 C1 O2 Cu1 -177.0(5) . 2_556
O6 C23 O4 Cu1 5.5(9) 2_556 .
C24 C23 O4 Cu1 -172.8(4) . .
C23 O4 Cu1 O2 82.7(5) . 2_556
C23 O4 Cu1 O6 -2.3(14) . .
C23 O4 Cu1 O1 -85.6(5) . .
C23 O4 Cu1 N1 -179.0(5) . .
C23 O4 Cu1 Cu1 -2.6(5) . 2_556
C23 O6 Cu1 O2 -88.2(5) 2_556 2_556
C23 O6 Cu1 O4 -3.2(14) 2_556 .
C23 O6 Cu1 O1 80.3(5) 2_556 .
C23 O6 Cu1 N1 173.6(5) 2_556 .
C23 O6 Cu1 Cu1 -2.8(5) 2_556 2_556
C1 O1 Cu1 O2 -3.7(18) . 2_556
C1 O1 Cu1 O4 85.9(7) . .
C1 O1 Cu1 O6 -82.9(7) . .
C1 O1 Cu1 N1 -176.5(7) . .
C1 O1 Cu1 Cu1 0.0(7) . 2_556
C49 N1 Cu1 O2 -41.9(6) . 2_556
C45 N1 Cu1 O2 142.5(6) . 2_556
C49 N1 Cu1 O4 -132.9(6) . .
C45 N1 Cu1 O4 51.5(6) . .
C49 N1 Cu1 O6 47.7(6) . .
C45 N1 Cu1 O6 -127.8(6) . .
C49 N1 Cu1 O1 136.6(6) . .
C45 N1 Cu1 O1 -39.0(6) . .
C49 N1 Cu1 Cu1 93.3(18) . 2_556
C45 N1 Cu1 Cu1 -82(2) . 2_556
